data_4308597
loop_
_publ_author_name
'Melissa L. Golden'
'Curtis M. Whaley'
'Marilyn V. Rampersad'
'Joseph H. Reibenspies'
'Robert D. Hancock'
'Marcetta Y. Darensbourg'

_publ_section_title
;
N2S2Ni Metallodithiolate Complexes as Ligands: Structural and Aqueous
Solution Quantitative Studies of the Ability of Metal Ions to Form
M-S-Ni Bridges to Mercapto Groups Coordinated to Nickel(II).
Implications for Acetyl Coenzyme A Synthase
;
_journal_name_full 'Inorganic Chemistry'
_journal_page_first 875
_journal_page_last 883
_journal_paper_doi 10.1021/ic0489701
_journal_volume 44
_journal_year 2005
_chemical_formula_sum 'C27 H54 Cl2 N6 Ni3 O8 Pb S6'
_chemical_formula_weight 1237.34
_chemical_name_systematic
; 
 ? 
;
_space_group_IT_number 2
_symmetry_cell_setting triclinic
_symmetry_space_group_name_Hall '-P 1'
_symmetry_space_group_name_H-M 'P -1'
_atom_sites_solution_hydrogens geom
_atom_sites_solution_primary direct
_atom_sites_solution_secondary difmap
_audit_creation_method SHELXL-97
_cell_angle_alpha 113.382(5)
_cell_angle_beta 108.483(5)
_cell_angle_gamma 100.432(5)
_cell_formula_units_Z 2
_cell_length_a 11.654(5)
_cell_length_b 14.460(5)
_cell_length_c 14.901(5)
_cell_measurement_reflns_used 998
_cell_measurement_temperature 110(2)
_cell_measurement_theta_max 34.71
_cell_measurement_theta_min 3.56
_cell_volume 2045.6(13)
_computing_cell_refinement 'Bruker FRAMBO'
_computing_data_collection 'Bruker FRAMBO'
_computing_data_reduction 'Bruker SAINT'
_computing_molecular_graphics 'Bruker SHELXTL'
_computing_publication_material 'Bruker SHELXTL'
_computing_structure_refinement 'SHELXL-97 (Sheldrick, 1997)'
_computing_structure_solution 'SHELXS-97 (Sheldrick, 1990)'
_diffrn_ambient_temperature 110(2)
_diffrn_measured_fraction_theta_full 0.912
_diffrn_measured_fraction_theta_max 0.912
_diffrn_measurement_device_type 'multi-wire area detector'
_diffrn_measurement_method 'phi and omega scans'
_diffrn_radiation_monochromator graphite
_diffrn_radiation_source 'normal-focus sealed tube'
_diffrn_radiation_type CuK\a
_diffrn_radiation_wavelength 1.54178
_diffrn_reflns_av_R_equivalents 0.0963
_diffrn_reflns_av_sigmaI/netI 0.1347
_diffrn_reflns_limit_h_max 12
_diffrn_reflns_limit_h_min -12
_diffrn_reflns_limit_k_max 16
_diffrn_reflns_limit_k_min -15
_diffrn_reflns_limit_l_max 16
_diffrn_reflns_limit_l_min -16
_diffrn_reflns_number 13933
_diffrn_reflns_theta_full 58.92
_diffrn_reflns_theta_max 58.92
_diffrn_reflns_theta_min 3.56
_exptl_absorpt_coefficient_mu 13.914
_exptl_absorpt_correction_T_max 0.9337
_exptl_absorpt_correction_T_min 0.6803
_exptl_absorpt_correction_type multi-scan
_exptl_absorpt_process_details sadabs
_exptl_crystal_colour orange
_exptl_crystal_density_diffrn 2.009
_exptl_crystal_density_meas 0
_exptl_crystal_density_method 'not measured'
_exptl_crystal_description blade
_exptl_crystal_F_000 1236
_exptl_crystal_size_max 0.03
_exptl_crystal_size_mid 0.03
_exptl_crystal_size_min 0.01
_refine_diff_density_max 1.998
_refine_diff_density_min -1.416
_refine_diff_density_rms 0.191
_refine_ls_extinction_method none
_refine_ls_goodness_of_fit_ref 1.023
_refine_ls_hydrogen_treatment mixed
_refine_ls_matrix_type full
_refine_ls_number_parameters 475
_refine_ls_number_reflns 5356
_refine_ls_number_restraints 120
_refine_ls_restrained_S_all 1.016
_refine_ls_R_factor_all 0.0832
_refine_ls_R_factor_gt 0.0561
_refine_ls_shift/su_max 0.000
_refine_ls_shift/su_mean 0.000
_refine_ls_structure_factor_coef Fsqd
_refine_ls_weighting_details 'calc w=1/[\s^2^(Fo^2^)+(0.0250P)^2^+0.0000P] where P=(Fo^2^+2Fc^2^)/3'
_refine_ls_weighting_scheme calc
_refine_ls_wR_factor_gt 0.1067
_refine_ls_wR_factor_ref 0.1110
_reflns_number_gt 3515
_reflns_number_total 5356
_reflns_threshold_expression >2sigma(I)
_cod_data_source_file ic0489701si20040730_101011_4.cif
_cod_data_source_block mdpb2
_cod_depositor_comments
;
The following automatic conversions were performed:
'_symmetry_cell_setting' value 'Triclinic' changed to 'triclinic'
according to '/home/saulius/struct/CIF-dictionaries/cif_core.dic'
dictionary named 'cif_core.dic' version 2.4.1 from 2010-06-29.

Automatic conversion script
Id: cif_fix_enum 1527 2010-12-29 10:47:43Z saulius 
;
_cod_database_code 4308597

loop_
_symmetry_equiv_pos_as_xyz
'x, y, z'
'-x, -y, -z'

loop_
_atom_site_label
_atom_site_type_symbol
_atom_site_fract_x
_atom_site_fract_y
_atom_site_fract_z
_atom_site_U_iso_or_equiv
_atom_site_adp_type
_atom_site_occupancy
_atom_site_symmetry_multiplicity
_atom_site_calc_flag
_atom_site_refinement_flags
_atom_site_disorder_assembly
_atom_site_disorder_group
Pb1 Pb 0.45568(6) 0.70105(5) 0.78347(5) 0.02514(17) Uani 1 1 d . . .
Ni1 Ni 0.6480(2) 0.80760(15) 0.67914(16) 0.0210(5) Uani 1 1 d . . .
Ni2 Ni 0.58928(19) 0.63930(15) 0.98510(16) 0.0202(5) Uani 1 1 d . . .
Ni3 Ni 0.1259(2) 0.64198(16) 0.66270(16) 0.0234(5) Uani 1 1 d . . .
S1 S 0.5398(3) 0.6410(2) 0.6100(3) 0.0258(8) Uani 1 1 d . . .
S2 S 0.7420(3) 0.8264(3) 0.8373(3) 0.0259(8) Uani 1 1 d . . .
S3 S 0.5479(3) 0.5401(2) 0.8189(3) 0.0245(8) Uani 1 1 d . . .
S4 S 0.3991(3) 0.6439(3) 0.9466(3) 0.0262(8) Uani 1 1 d . . .
S5 S 0.2481(3) 0.7417(3) 0.6306(3) 0.0288(8) Uani 1 1 d . . .
S6 S 0.2169(3) 0.5249(3) 0.6298(3) 0.0280(8) Uani 1 1 d . . .
N1 N 0.5719(11) 0.8050(8) 0.5406(8) 0.030(3) Uani 1 1 d . . .
N2 N 0.7291(12) 0.9572(9) 0.7306(9) 0.039(3) Uani 1 1 d . . .
N3 N 0.7659(10) 0.6499(7) 1.0311(8) 0.023(3) Uani 1 1 d . . .
N4 N 0.6414(9) 0.7325(8) 1.1365(8) 0.019(2) Uani 1 1 d . . .
N5 N 0.0131(11) 0.5656(9) 0.7009(8) 0.039(3) Uani 1 1 d . . .
N6 N 0.0411(11) 0.7427(10) 0.7011(8) 0.039(3) Uani 1 1 d . . .
C1 C 0.4365(12) 0.6234(10) 0.4792(10) 0.031(3) Uani 1 1 d U . .
H1A H 0.4039 0.5469 0.4230 0.037 Uiso 1 1 calc R . .
H1B H 0.3615 0.6448 0.4830 0.037 Uiso 1 1 calc R . .
C2 C 0.5139(13) 0.6918(9) 0.4510(10) 0.032(3) Uani 1 1 d U . .
H2A H 0.5832 0.6651 0.4393 0.038 Uiso 1 1 calc R . .
H2B H 0.4577 0.6882 0.3832 0.038 Uiso 1 1 calc R . .
C3 C 0.4757(13) 0.8553(10) 0.5448(10) 0.030(3) Uani 1 1 d U . .
H3A H 0.4149 0.8191 0.5645 0.036 Uiso 1 1 calc R . .
H3B H 0.4256 0.8449 0.4719 0.036 Uiso 1 1 calc R . .
C4 C 0.5330(14) 0.9741(10) 0.6250(11) 0.037(4) Uani 1 1 d U . .
H4A H 0.4619 0.9997 0.6335 0.044 Uiso 1 1 calc R . .
H4B H 0.5738 1.0123 0.5945 0.044 Uiso 1 1 calc R . .
C5 C 0.6328(13) 1.0052(10) 0.7365(11) 0.038(4) Uani 1 1 d U . .
H5A H 0.6751 1.0845 0.7788 0.045 Uiso 1 1 calc R . .
H5B H 0.5887 0.9822 0.7750 0.045 Uiso 1 1 calc R . .
C6 C 0.6823(13) 0.8699(10) 0.5362(11) 0.035(4) Uani 1 1 d U . .
H6A H 0.6497 0.8989 0.4872 0.042 Uiso 1 1 calc R . .
H6B H 0.7286 0.8235 0.5069 0.042 Uiso 1 1 calc R . .
C7 C 0.7755(13) 0.9629(11) 0.6495(11) 0.036(4) Uani 1 1 d U . .
H7A H 0.8630 0.9584 0.6684 0.043 Uiso 1 1 calc R . .
H7B H 0.7806 1.0324 0.6505 0.043 Uiso 1 1 calc R . .
C8 C 0.8423(13) 1.0096(11) 0.8422(11) 0.042(4) Uani 1 1 d U . .
H8A H 0.9180 0.9910 0.8354 0.050 Uiso 1 1 calc R . .
H8B H 0.8670 1.0889 0.8772 0.050 Uiso 1 1 calc R . .
C9 C 0.8011(13) 0.9691(10) 0.9076(11) 0.033(4) Uani 1 1 d U . .
H9A H 0.7325 0.9953 0.9216 0.039 Uiso 1 1 calc R . .
H9B H 0.8752 0.9962 0.9782 0.039 Uiso 1 1 calc R . .
C10 C 0.7136(12) 0.5559(10) 0.8414(10) 0.028(3) Uani 1 1 d U . .
H10A H 0.7164 0.4927 0.7837 0.034 Uiso 1 1 calc R . .
H10B H 0.7535 0.6209 0.8389 0.034 Uiso 1 1 calc R . .
C11 C 0.7877(12) 0.5666(10) 0.9500(10) 0.027(3) Uani 1 1 d U . .
H11A H 0.7580 0.4972 0.9486 0.032 Uiso 1 1 calc R . .
H11B H 0.8811 0.5864 0.9679 0.032 Uiso 1 1 calc R . .
C12 C 0.8447(11) 0.7588(9) 1.0580(10) 0.020(3) Uani 1 1 d U . .
H12A H 0.8079 0.7713 0.9959 0.024 Uiso 1 1 calc R . .
H12B H 0.9340 0.7615 1.0696 0.024 Uiso 1 1 calc R . .
C13 C 0.8485(12) 0.8472(10) 1.1581(10) 0.029(3) Uani 1 1 d U . .
H13A H 0.9073 0.8462 1.2221 0.035 Uiso 1 1 calc R . .
H13B H 0.8870 0.9171 1.1633 0.035 Uiso 1 1 calc R . .
C14 C 0.7210(12) 0.8424(10) 1.1645(11) 0.031(3) Uani 1 1 d U . .
H14A H 0.7379 0.8945 1.2389 0.037 Uiso 1 1 calc R . .
H14B H 0.6709 0.8644 1.1144 0.037 Uiso 1 1 calc R . .
C15 C 0.7994(12) 0.6402(9) 1.1323(9) 0.024(3) Uani 1 1 d U . .
H15A H 0.8933 0.6782 1.1791 0.029 Uiso 1 1 calc R . .
H15B H 0.7794 0.5633 1.1126 0.029 Uiso 1 1 calc R . .
C16 C 0.7249(11) 0.6875(10) 1.1943(9) 0.024(3) Uani 1 1 d U . .
H16A H 0.6702 0.6309 1.1999 0.029 Uiso 1 1 calc R . .
H16B H 0.7859 0.7452 1.2685 0.029 Uiso 1 1 calc R . .
C17 C 0.5305(11) 0.7367(10) 1.1603(10) 0.025(3) Uani 1 1 d U . .
H17A H 0.5588 0.7985 1.2330 0.030 Uiso 1 1 calc R . .
H17B H 0.4938 0.6702 1.1617 0.030 Uiso 1 1 calc R . .
C18 C 0.4282(13) 0.7476(10) 1.0787(10) 0.030(3) Uani 1 1 d U . .
H18A H 0.4576 0.8198 1.0856 0.036 Uiso 1 1 calc R . .
H18B H 0.3481 0.7378 1.0893 0.036 Uiso 1 1 calc R . .
C19 C 0.2018(14) 0.8563(11) 0.6797(12) 0.044(4) Uani 1 1 d U . .
H19A H 0.2566 0.9035 0.7583 0.053 Uiso 1 1 calc R . .
H19B H 0.2139 0.8982 0.6424 0.053 Uiso 1 1 calc R . .
C20 C 0.0637(14) 0.8195(11) 0.6590(12) 0.044(4) Uani 1 1 d U . .
H20A H 0.0080 0.7835 0.5802 0.053 Uiso 1 1 calc R . .
H20B H 0.0407 0.8823 0.6952 0.053 Uiso 1 1 calc R . .
C21 C 0.0967(14) 0.8020(12) 0.8190(12) 0.046(4) Uani 1 1 d U . .
H21A H 0.0687 0.8649 0.8419 0.055 Uiso 1 1 calc R . .
H21B H 0.1921 0.8293 0.8483 0.055 Uiso 1 1 calc R . .
C22 C 0.0561(13) 0.7323(13) 0.8659(11) 0.047(4) Uani 1 1 d U . .
H22A H 0.1090 0.7717 0.9454 0.057 Uiso 1 1 calc R . .
H22B H -0.0352 0.7218 0.8527 0.057 Uiso 1 1 calc R . .
C23 C 0.0693(13) 0.6234(11) 0.8208(10) 0.035(4) Uani 1 1 d U . .
H23A H 0.1620 0.6325 0.8502 0.042 Uiso 1 1 calc R . .
H23B H 0.0256 0.5793 0.8451 0.042 Uiso 1 1 calc R . .
C24 C -0.0975(13) 0.6804(12) 0.6540(10) 0.039(4) Uani 1 1 d U . .
H24A H -0.1404 0.6665 0.5786 0.047 Uiso 1 1 calc R . .
H24B H -0.1384 0.7218 0.6965 0.047 Uiso 1 1 calc R . .
C25 C -0.1130(13) 0.5767(14) 0.6552(11) 0.051(5) Uani 1 1 d U . .
H25A H -0.1604 0.5722 0.6988 0.061 Uiso 1 1 calc R . .
H25B H -0.1651 0.5164 0.5803 0.061 Uiso 1 1 calc R . .
C26 C 0.0121(15) 0.4537(10) 0.6625(11) 0.046(5) Uani 1 1 d U . .
H26A H -0.0232 0.4225 0.7006 0.055 Uiso 1 1 calc R . .
H26B H -0.0459 0.4099 0.5841 0.055 Uiso 1 1 calc R . .
C27 C 0.1415(14) 0.4475(11) 0.6808(10) 0.037(4) Uani 1 1 d U . .
H27A H 0.1344 0.3715 0.6425 0.045 Uiso 1 1 calc R . .
H27B H 0.1950 0.4771 0.7592 0.045 Uiso 1 1 calc R . .
Cl1 Cl 0.1751(3) 0.7023(3) 0.1989(3) 0.0337(8) Uani 1 1 d D . .
O1 O 0.1428(10) 0.7774(7) 0.2722(10) 0.081(5) Uani 1 1 d D . .
O2 O 0.1445(10) 0.7178(9) 0.1091(8) 0.074(4) Uani 1 1 d D . .
O3 O 0.1051(9) 0.6000(6) 0.1740(8) 0.050(3) Uani 1 1 d D . .
O4 O 0.3097(8) 0.7251(8) 0.2460(8) 0.051(3) Uani 1 1 d D . .
Cl2 Cl 0.0367(9) 0.9787(8) 0.5026(7) 0.084(3) Uani 0.50 1 d PD A -1
O5 O 0.1720(12) 1.0021(16) 0.5404(13) 0.084(3) Uani 0.50 1 d PD A -1
O6 O 0.0052(19) 1.0246(15) 0.4365(14) 0.084(3) Uani 0.50 1 d PD A -1
O7 O 0.0136(19) 1.0194(15) 0.5937(12) 0.084(3) Uani 0.50 1 d PD A -1
O8 O -0.0235(17) 0.8657(10) 0.4391(12) 0.084(3) Uani 0.50 1 d PD A -1
Cl3 Cl 0.4957(12) 1.0061(9) 1.0048(9) 0.0384(14) Uani 0.50 1 d PD B -2
O9 O 0.5128(15) 1.0115(12) 1.1053(10) 0.0384(14) Uani 0.50 1 d PD B -2
O10 O 0.6026(13) 1.0874(11) 1.0282(13) 0.0384(14) Uani 0.50 1 d PD B -2
O11 O 0.4820(16) 0.9029(9) 0.9352(12) 0.0384(14) Uani 0.50 1 d PD B -2
O12 O 0.3847(13) 1.0323(13) 0.9692(12) 0.0384(14) Uani 0.50 1 d PD B -2

loop_
_atom_site_aniso_label
_atom_site_aniso_U_11
_atom_site_aniso_U_22
_atom_site_aniso_U_33
_atom_site_aniso_U_23
_atom_site_aniso_U_13
_atom_site_aniso_U_12
Pb1 0.0260(3) 0.0317(3) 0.0229(3) 0.0177(3) 0.0113(2) 0.0093(3)
Ni1 0.0253(13) 0.0207(12) 0.0137(12) 0.0076(10) 0.0075(10) 0.0042(11)
Ni2 0.0231(13) 0.0221(12) 0.0148(12) 0.0095(10) 0.0084(9) 0.0051(10)
Ni3 0.0251(13) 0.0262(12) 0.0150(12) 0.0087(11) 0.0078(10) 0.0054(11)
S1 0.026(2) 0.0221(18) 0.0207(19) 0.0076(16) 0.0070(15) 0.0024(16)
S2 0.029(2) 0.0308(19) 0.0193(19) 0.0139(16) 0.0094(15) 0.0110(17)
S3 0.029(2) 0.0254(18) 0.0188(19) 0.0120(16) 0.0101(15) 0.0073(17)
S4 0.022(2) 0.0345(19) 0.023(2) 0.0151(17) 0.0095(15) 0.0092(17)
S5 0.029(2) 0.0284(19) 0.025(2) 0.0149(17) 0.0085(15) 0.0044(17)
S6 0.041(2) 0.0318(19) 0.0179(19) 0.0161(16) 0.0139(16) 0.0147(18)
N1 0.039(8) 0.024(6) 0.017(7) 0.005(5) 0.013(5) 0.002(6)
N2 0.052(9) 0.029(7) 0.023(7) 0.002(6) 0.015(6) 0.014(7)
N3 0.035(7) 0.015(6) 0.017(6) 0.007(5) 0.014(5) 0.002(5)
N4 0.022(6) 0.023(6) 0.016(6) 0.010(5) 0.010(5) 0.013(5)
N5 0.034(8) 0.047(8) 0.005(6) 0.000(6) 0.001(5) -0.010(6)
N6 0.053(9) 0.059(8) 0.005(6) 0.012(6) 0.014(6) 0.026(7)
C1 0.029(8) 0.022(7) 0.009(7) -0.002(6) -0.009(6) -0.007(7)
C2 0.051(10) 0.026(8) 0.014(8) 0.010(7) 0.007(6) 0.018(7)
C3 0.040(9) 0.035(8) 0.013(7) 0.015(7) 0.006(6) 0.011(7)
C4 0.044(9) 0.026(8) 0.030(9) 0.013(7) 0.012(7) 0.001(7)
C5 0.049(10) 0.020(8) 0.032(9) 0.002(7) 0.016(7) 0.012(8)
C6 0.046(10) 0.033(8) 0.027(8) 0.018(7) 0.017(7) 0.007(8)
C7 0.031(9) 0.034(8) 0.045(10) 0.025(8) 0.018(7) 0.002(7)
C8 0.029(9) 0.033(8) 0.040(10) 0.009(8) 0.009(7) -0.007(7)
C9 0.027(9) 0.038(8) 0.024(8) 0.016(7) 0.004(6) 0.006(7)
C10 0.033(9) 0.031(8) 0.027(8) 0.020(7) 0.013(6) 0.012(7)
C11 0.030(8) 0.028(8) 0.028(8) 0.021(7) 0.009(6) 0.013(7)
C12 0.019(7) 0.016(7) 0.034(8) 0.018(6) 0.013(6) 0.010(6)
C13 0.031(8) 0.023(7) 0.032(8) 0.017(7) 0.012(6) 0.003(7)
C14 0.027(8) 0.024(8) 0.029(8) 0.007(7) 0.010(6) -0.002(7)
C15 0.040(9) 0.021(7) 0.003(7) 0.002(6) 0.009(6) 0.001(7)
C16 0.022(8) 0.032(8) 0.012(7) 0.010(6) -0.001(5) 0.009(6)
C17 0.021(8) 0.032(8) 0.015(7) 0.006(6) 0.004(6) 0.013(7)
C18 0.034(9) 0.040(8) 0.022(8) 0.015(7) 0.020(7) 0.013(7)
C19 0.047(10) 0.034(9) 0.031(9) 0.016(8) 0.000(7) 0.002(8)
C20 0.052(10) 0.042(9) 0.037(10) 0.019(8) 0.009(8) 0.033(9)
C21 0.041(10) 0.056(10) 0.037(10) 0.010(8) 0.019(8) 0.035(9)
C22 0.028(9) 0.088(12) 0.009(8) 0.011(8) 0.003(6) 0.028(9)
C23 0.025(8) 0.053(9) 0.011(8) 0.013(7) 0.003(6) -0.001(7)
C24 0.030(9) 0.065(11) 0.006(7) 0.008(7) 0.001(6) 0.019(8)
C25 0.017(8) 0.102(14) 0.007(8) 0.014(9) 0.005(6) -0.004(9)
C26 0.071(12) 0.028(8) 0.011(8) 0.008(7) 0.010(7) -0.020(8)
C27 0.041(10) 0.034(8) 0.013(8) 0.009(7) 0.000(6) -0.009(8)
Cl1 0.029(2) 0.0299(19) 0.051(2) 0.0220(19) 0.0247(18) 0.0094(18)
O1 0.076(9) 0.029(6) 0.125(12) 0.005(7) 0.070(9) 0.023(6)
O2 0.071(9) 0.109(10) 0.073(9) 0.079(9) 0.026(7) 0.024(8)
O3 0.066(8) 0.028(6) 0.075(8) 0.029(6) 0.047(7) 0.014(6)
O4 0.036(7) 0.098(9) 0.058(7) 0.063(7) 0.027(6) 0.037(7)
Cl2 0.079(6) 0.111(7) 0.034(5) 0.042(5) 0.012(5) -0.017(5)
O5 0.079(6) 0.111(7) 0.034(5) 0.042(5) 0.012(5) -0.017(5)
O6 0.079(6) 0.111(7) 0.034(5) 0.042(5) 0.012(5) -0.017(5)
O7 0.079(6) 0.111(7) 0.034(5) 0.042(5) 0.012(5) -0.017(5)
O8 0.079(6) 0.111(7) 0.034(5) 0.042(5) 0.012(5) -0.017(5)
Cl3 0.043(3) 0.036(3) 0.031(3) 0.016(3) 0.014(2) 0.007(2)
O9 0.043(3) 0.036(3) 0.031(3) 0.016(3) 0.014(2) 0.007(2)
O10 0.043(3) 0.036(3) 0.031(3) 0.016(3) 0.014(2) 0.007(2)
O11 0.043(3) 0.036(3) 0.031(3) 0.016(3) 0.014(2) 0.007(2)
O12 0.043(3) 0.036(3) 0.031(3) 0.016(3) 0.014(2) 0.007(2)

loop_
_atom_type_symbol
_atom_type_description
_atom_type_scat_dispersion_real
_atom_type_scat_dispersion_imag
_atom_type_scat_source
C C 0.0181 0.0091 'International Tables Vol C Tables 4.2.6.8 and 6.1.1.4'
H H 0.0000 0.0000 'International Tables Vol C Tables 4.2.6.8 and 6.1.1.4'
N N 0.0311 0.0180 'International Tables Vol C Tables 4.2.6.8 and 6.1.1.4'
O O 0.0492 0.0322 'International Tables Vol C Tables 4.2.6.8 and 6.1.1.4'
S S 0.3331 0.5567 'International Tables Vol C Tables 4.2.6.8 and 6.1.1.4'
Cl Cl 0.3639 0.7018 'International Tables Vol C Tables 4.2.6.8 and 6.1.1.4'
Ni Ni -3.0029 0.5091 'International Tables Vol C Tables 4.2.6.8 and 6.1.1.4'
Pb Pb -4.0753 8.5060 'International Tables Vol C Tables 4.2.6.8 and 6.1.1.4'

loop_
_geom_angle_atom_site_label_1
_geom_angle_atom_site_label_2
_geom_angle_atom_site_label_3
_geom_angle
_geom_angle_site_symmetry_1
_geom_angle_site_symmetry_3
_geom_angle_publ_flag
S6 Pb1 S3 85.06(10) . . ?
S6 Pb1 S1 86.94(9) . . ?
S3 Pb1 S1 84.54(9) . . ?
S6 Pb1 S4 83.33(9) . . ?
S3 Pb1 S4 62.66(9) . . ?
S1 Pb1 S4 146.40(9) . . ?
S6 Pb1 S5 62.35(9) . . ?
S3 Pb1 S5 145.64(9) . . ?
S1 Pb1 S5 83.20(9) . . ?
S4 Pb1 S5 119.43(9) . . ?
N2 Ni1 N1 82.8(5) . . ?
N2 Ni1 S1 173.9(4) . . ?
N1 Ni1 S1 92.3(3) . . ?
N2 Ni1 S2 91.7(4) . . ?
N1 Ni1 S2 174.5(3) . . ?
S1 Ni1 S2 93.25(14) . . ?
N3 Ni2 N4 84.1(4) . . ?
N3 Ni2 S4 174.2(3) . . ?
N4 Ni2 S4 91.1(3) . . ?
N3 Ni2 S3 91.4(3) . . ?
N4 Ni2 S3 175.2(3) . . ?
S4 Ni2 S3 93.31(15) . . ?
N6 Ni3 N5 82.1(5) . . ?
N6 Ni3 S6 174.7(3) . . ?
N5 Ni3 S6 93.1(4) . . ?
N6 Ni3 S5 92.2(4) . . ?
N5 Ni3 S5 173.9(4) . . ?
S6 Ni3 S5 92.43(15) . . ?
C1 S1 Ni1 96.1(4) . . ?
C1 S1 Pb1 119.5(5) . . ?
Ni1 S1 Pb1 88.10(12) . . ?
C9 S2 Ni1 96.3(4) . . ?
C10 S3 Ni2 96.1(4) . . ?
C10 S3 Pb1 116.3(4) . . ?
Ni2 S3 Pb1 85.13(12) . . ?
C18 S4 Ni2 98.2(4) . . ?
C18 S4 Pb1 121.4(4) . . ?
Ni2 S4 Pb1 81.01(10) . . ?
C19 S5 Ni3 97.1(5) . . ?
C19 S5 Pb1 121.8(5) . . ?
Ni3 S5 Pb1 80.84(11) . . ?
C27 S6 Ni3 96.4(5) . . ?
C27 S6 Pb1 116.8(5) . . ?
Ni3 S6 Pb1 86.06(13) . . ?
C3 N1 C6 111.8(10) . . ?
C3 N1 C2 111.7(11) . . ?
C6 N1 C2 112.2(10) . . ?
C3 N1 Ni1 107.0(7) . . ?
C6 N1 Ni1 104.1(8) . . ?
C2 N1 Ni1 109.5(8) . . ?
C5 N2 C7 112.6(11) . . ?
C5 N2 C8 110.1(10) . . ?
C7 N2 C8 110.5(11) . . ?
C5 N2 Ni1 106.8(9) . . ?
C7 N2 Ni1 105.8(8) . . ?
C8 N2 Ni1 110.9(9) . . ?
C11 N3 C12 110.2(9) . . ?
C11 N3 C15 110.8(9) . . ?
C12 N3 C15 109.7(9) . . ?
C11 N3 Ni2 113.0(8) . . ?
C12 N3 Ni2 108.0(7) . . ?
C15 N3 Ni2 104.9(7) . . ?
C17 N4 C16 112.7(9) . . ?
C17 N4 C14 110.4(9) . . ?
C16 N4 C14 109.7(10) . . ?
C17 N4 Ni2 111.4(8) . . ?
C16 N4 Ni2 105.1(7) . . ?
C14 N4 Ni2 107.2(7) . . ?
C25 N5 C23 110.2(10) . . ?
C25 N5 C26 115.7(12) . . ?
C23 N5 C26 109.3(11) . . ?
C25 N5 Ni3 105.4(9) . . ?
C23 N5 Ni3 105.9(8) . . ?
C26 N5 Ni3 109.8(8) . . ?
C21 N6 C24 111.5(10) . . ?
C21 N6 C20 109.5(12) . . ?
C24 N6 C20 111.1(11) . . ?
C21 N6 Ni3 107.1(9) . . ?
C24 N6 Ni3 107.2(9) . . ?
C20 N6 Ni3 110.3(8) . . ?
C2 C1 S1 108.5(9) . . ?
N1 C2 C1 109.4(10) . . ?
N1 C3 C4 113.2(11) . . ?
C3 C4 C5 115.3(11) . . ?
N2 C5 C4 112.1(11) . . ?
N1 C6 C7 110.3(10) . . ?
N2 C7 C6 109.8(10) . . ?
C9 C8 N2 107.8(11) . . ?
C8 C9 S2 109.6(10) . . ?
C11 C10 S3 109.5(9) . . ?
N3 C11 C10 108.4(10) . . ?
N3 C12 C13 112.1(9) . . ?
C14 C13 C12 116.7(11) . . ?
N4 C14 C13 113.1(10) . . ?
N3 C15 C16 111.4(10) . . ?
N4 C16 C15 109.5(9) . . ?
N4 C17 C18 112.1(10) . . ?
C17 C18 S4 106.5(9) . . ?
C20 C19 S5 109.1(10) . . ?
C19 C20 N6 110.1(11) . . ?
N6 C21 C22 112.0(12) . . ?
C23 C22 C21 115.0(11) . . ?
N5 C23 C22 112.7(11) . . ?
N6 C24 C25 109.2(11) . . ?
N5 C25 C24 111.8(12) . . ?
C27 C26 N5 112.7(11) . . ?
C26 C27 S6 108.8(9) . . ?
O3 Cl1 O2 112.8(6) . . ?
O3 Cl1 O1 108.1(5) . . ?
O2 Cl1 O1 106.5(7) . . ?
O3 Cl1 O4 111.9(6) . . ?
O2 Cl1 O4 108.1(5) . . ?
O1 Cl1 O4 109.3(6) . . ?
O7 Cl2 O6 115.6(9) . . ?
O7 Cl2 O8 112.2(8) . . ?
O6 Cl2 O8 109.0(8) . . ?
O7 Cl2 O5 106.5(8) . . ?
O6 Cl2 O5 105.8(8) . . ?
O8 Cl2 O5 107.2(8) . . ?
O11 Cl3 O10 115.6(8) . . ?
O11 Cl3 O12 112.8(8) . . ?
O10 Cl3 O12 108.2(8) . . ?
O11 Cl3 O9 107.4(8) . . ?
O10 Cl3 O9 105.4(8) . . ?
O12 Cl3 O9 106.8(8) . . ?

loop_
_geom_bond_atom_site_label_1
_geom_bond_atom_site_label_2
_geom_bond_distance
_geom_bond_site_symmetry_2
_geom_bond_publ_flag
Pb1 S6 2.870(4) . ?
Pb1 S3 2.893(3) . ?
Pb1 S1 2.920(3) . ?
Pb1 S4 3.072(3) . ?
Pb1 S5 3.077(3) . ?
Ni1 N2 1.909(11) . ?
Ni1 N1 1.953(10) . ?
Ni1 S1 2.136(4) . ?
Ni1 S2 2.140(4) . ?
Ni2 N3 1.907(11) . ?
Ni2 N4 1.923(10) . ?
Ni2 S4 2.126(4) . ?
Ni2 S3 2.144(4) . ?
Ni3 N6 1.909(11) . ?
Ni3 N5 1.928(11) . ?
Ni3 S6 2.133(4) . ?
Ni3 S5 2.138(4) . ?
S1 C1 1.822(12) . ?
S2 C9 1.772(13) . ?
S3 C10 1.807(12) . ?
S4 C18 1.814(13) . ?
S5 C19 1.784(14) . ?
S6 C27 1.830(12) . ?
N1 C3 1.446(15) . ?
N1 C6 1.485(15) . ?
N1 C2 1.487(15) . ?
N2 C5 1.430(16) . ?
N2 C7 1.496(16) . ?
N2 C8 1.525(17) . ?
N3 C11 1.459(15) . ?
N3 C12 1.492(13) . ?
N3 C15 1.503(14) . ?
N4 C17 1.450(14) . ?
N4 C16 1.501(14) . ?
N4 C14 1.502(14) . ?
N5 C25 1.479(17) . ?
N5 C23 1.482(15) . ?
N5 C26 1.484(17) . ?
N6 C21 1.456(17) . ?
N6 C24 1.471(17) . ?
N6 C20 1.500(17) . ?
C1 C2 1.488(16) . ?
C3 C4 1.508(16) . ?
C4 C5 1.518(18) . ?
C6 C7 1.531(18) . ?
C8 C9 1.474(17) . ?
C10 C11 1.502(16) . ?
C12 C13 1.511(16) . ?
C13 C14 1.510(16) . ?
C15 C16 1.517(15) . ?
C17 C18 1.493(16) . ?
C19 C20 1.488(18) . ?
C21 C22 1.526(19) . ?
C22 C23 1.505(18) . ?
C24 C25 1.486(19) . ?
C26 C27 1.471(18) . ?
Cl1 O3 1.389(8) . ?
Cl1 O2 1.391(9) . ?
Cl1 O1 1.408(9) . ?
Cl1 O4 1.411(8) . ?
Cl2 O7 1.385(9) . ?
Cl2 O6 1.386(10) . ?
Cl2 O8 1.413(9) . ?
Cl2 O5 1.417(9) . ?
Cl3 O11 1.381(9) . ?
Cl3 O10 1.388(10) . ?
Cl3 O12 1.415(9) . ?
Cl3 O9 1.415(10) . ?

loop_
_geom_torsion_atom_site_label_1
_geom_torsion_atom_site_label_2
_geom_torsion_atom_site_label_3
_geom_torsion_atom_site_label_4
_geom_torsion
_geom_torsion_site_symmetry_1
_geom_torsion_site_symmetry_2
_geom_torsion_site_symmetry_3
_geom_torsion_site_symmetry_4
_geom_torsion_publ_flag
N2 Ni1 S1 C1 26(3) . . . . ?
N1 Ni1 S1 C1 -8.9(6) . . . . ?
S2 Ni1 S1 C1 171.2(5) . . . . ?
N2 Ni1 S1 Pb1 -93(3) . . . . ?
N1 Ni1 S1 Pb1 -128.4(3) . . . . ?
S2 Ni1 S1 Pb1 51.71(12) . . . . ?
S6 Pb1 S1 C1 51.3(5) . . . . ?
S3 Pb1 S1 C1 136.6(5) . . . . ?
S4 Pb1 S1 C1 124.4(5) . . . . ?
S5 Pb1 S1 C1 -11.3(5) . . . . ?
S6 Pb1 S1 Ni1 147.20(12) . . . . ?
S3 Pb1 S1 Ni1 -127.47(12) . . . . ?
S4 Pb1 S1 Ni1 -139.69(14) . . . . ?
S5 Pb1 S1 Ni1 84.69(12) . . . . ?
N2 Ni1 S2 C9 11.2(6) . . . . ?
N1 Ni1 S2 C9 16(4) . . . . ?
S1 Ni1 S2 C9 -165.4(5) . . . . ?
N3 Ni2 S3 C10 -8.2(5) . . . . ?
N4 Ni2 S3 C10 13(4) . . . . ?
S4 Ni2 S3 C10 168.4(4) . . . . ?
N3 Ni2 S3 Pb1 -124.2(3) . . . . ?
N4 Ni2 S3 Pb1 -103(4) . . . . ?
S4 Ni2 S3 Pb1 52.41(11) . . . . ?
S6 Pb1 S3 C10 142.5(5) . . . . ?
S1 Pb1 S3 C10 55.1(5) . . . . ?
S4 Pb1 S3 C10 -132.5(5) . . . . ?
S5 Pb1 S3 C10 124.6(5) . . . . ?
S6 Pb1 S3 Ni2 -123.09(12) . . . . ?
S1 Pb1 S3 Ni2 149.52(12) . . . . ?
S4 Pb1 S3 Ni2 -38.06(10) . . . . ?
S5 Pb1 S3 Ni2 -140.99(14) . . . . ?
N3 Ni2 S4 C18 -25(3) . . . . ?
N4 Ni2 S4 C18 8.5(5) . . . . ?
S3 Ni2 S4 C18 -169.5(4) . . . . ?
N3 Ni2 S4 Pb1 95(3) . . . . ?
N4 Ni2 S4 Pb1 129.2(3) . . . . ?
S3 Ni2 S4 Pb1 -48.85(11) . . . . ?
S6 Pb1 S4 C18 -139.1(5) . . . . ?
S3 Pb1 S4 C18 133.0(5) . . . . ?
S1 Pb1 S4 C18 146.7(5) . . . . ?
S5 Pb1 S4 C18 -86.1(5) . . . . ?
S6 Pb1 S4 Ni2 126.70(12) . . . . ?
S3 Pb1 S4 Ni2 38.83(11) . . . . ?
S1 Pb1 S4 Ni2 52.5(2) . . . . ?
S5 Pb1 S4 Ni2 179.66(10) . . . . ?
N6 Ni3 S5 C19 7.6(6) . . . . ?
N5 Ni3 S5 C19 -14(4) . . . . ?
S6 Ni3 S5 C19 -169.9(5) . . . . ?
N6 Ni3 S5 Pb1 128.8(3) . . . . ?
N5 Ni3 S5 Pb1 108(3) . . . . ?
S6 Ni3 S5 Pb1 -48.63(12) . . . . ?
S6 Pb1 S5 C19 131.7(6) . . . . ?
S3 Pb1 S5 C19 151.9(5) . . . . ?
S1 Pb1 S5 C19 -138.2(6) . . . . ?
S4 Pb1 S5 C19 68.2(6) . . . . ?
S6 Pb1 S5 Ni3 38.99(11) . . . . ?
S3 Pb1 S5 Ni3 59.21(19) . . . . ?
S1 Pb1 S5 Ni3 129.09(12) . . . . ?
S4 Pb1 S5 Ni3 -24.52(14) . . . . ?
N6 Ni3 S6 C27 18(4) . . . . ?
N5 Ni3 S6 C27 -8.2(5) . . . . ?
S5 Ni3 S6 C27 169.4(5) . . . . ?
N6 Ni3 S6 Pb1 -98(4) . . . . ?
N5 Ni3 S6 Pb1 -124.8(3) . . . . ?
S5 Ni3 S6 Pb1 52.77(12) . . . . ?
S3 Pb1 S6 C27 57.5(6) . . . . ?
S1 Pb1 S6 C27 142.3(6) . . . . ?
S4 Pb1 S6 C27 -5.5(6) . . . . ?
S5 Pb1 S6 C27 -133.8(6) . . . . ?
S3 Pb1 S6 Ni3 152.68(11) . . . . ?
S1 Pb1 S6 Ni3 -122.53(11) . . . . ?
S4 Pb1 S6 Ni3 89.69(11) . . . . ?
S5 Pb1 S6 Ni3 -38.61(10) . . . . ?
N2 Ni1 N1 C3 -73.3(8) . . . . ?
S1 Ni1 N1 C3 103.2(8) . . . . ?
S2 Ni1 N1 C3 -78(4) . . . . ?
N2 Ni1 N1 C6 45.2(8) . . . . ?
S1 Ni1 N1 C6 -138.3(7) . . . . ?
S2 Ni1 N1 C6 41(4) . . . . ?
N2 Ni1 N1 C2 165.4(9) . . . . ?
S1 Ni1 N1 C2 -18.1(8) . . . . ?
S2 Ni1 N1 C2 161(3) . . . . ?
N1 Ni1 N2 C5 75.8(9) . . . . ?
S1 Ni1 N2 C5 40(4) . . . . ?
S2 Ni1 N2 C5 -104.7(8) . . . . ?
N1 Ni1 N2 C7 -44.4(9) . . . . ?
S1 Ni1 N2 C7 -80(4) . . . . ?
S2 Ni1 N2 C7 135.2(9) . . . . ?
N1 Ni1 N2 C8 -164.2(9) . . . . ?
S1 Ni1 N2 C8 160(3) . . . . ?
S2 Ni1 N2 C8 15.3(9) . . . . ?
N4 Ni2 N3 C11 163.5(8) . . . . ?
S4 Ni2 N3 C11 -163(3) . . . . ?
S3 Ni2 N3 C11 -18.3(7) . . . . ?
N4 Ni2 N3 C12 -74.3(7) . . . . ?
S4 Ni2 N3 C12 -40(3) . . . . ?
S3 Ni2 N3 C12 104.0(7) . . . . ?
N4 Ni2 N3 C15 42.7(7) . . . . ?
S4 Ni2 N3 C15 77(3) . . . . ?
S3 Ni2 N3 C15 -139.1(7) . . . . ?
N3 Ni2 N4 C17 -166.2(8) . . . . ?
S4 Ni2 N4 C17 17.0(7) . . . . ?
S3 Ni2 N4 C17 172(3) . . . . ?
N3 Ni2 N4 C16 -43.8(7) . . . . ?
S4 Ni2 N4 C16 139.4(7) . . . . ?
S3 Ni2 N4 C16 -65(4) . . . . ?
N3 Ni2 N4 C14 72.9(8) . . . . ?
S4 Ni2 N4 C14 -103.9(7) . . . . ?
S3 Ni2 N4 C14 52(4) . . . . ?
N6 Ni3 N5 C25 41.5(9) . . . . ?
S6 Ni3 N5 C25 -140.9(8) . . . . ?
S5 Ni3 N5 C25 63(4) . . . . ?
N6 Ni3 N5 C23 -75.3(9) . . . . ?
S6 Ni3 N5 C23 102.3(9) . . . . ?
S5 Ni3 N5 C23 -54(4) . . . . ?
N6 Ni3 N5 C26 166.8(9) . . . . ?
S6 Ni3 N5 C26 -15.6(9) . . . . ?
S5 Ni3 N5 C26 -172(3) . . . . ?
N5 Ni3 N6 C21 76.7(10) . . . . ?
S6 Ni3 N6 C21 50(5) . . . . ?
S5 Ni3 N6 C21 -101.1(9) . . . . ?
N5 Ni3 N6 C24 -43.1(8) . . . . ?
S6 Ni3 N6 C24 -70(4) . . . . ?
S5 Ni3 N6 C24 139.1(7) . . . . ?
N5 Ni3 N6 C20 -164.2(10) . . . . ?
S6 Ni3 N6 C20 169(4) . . . . ?
S5 Ni3 N6 C20 18.0(9) . . . . ?
Ni1 S1 C1 C2 35.3(9) . . . . ?
Pb1 S1 C1 C2 126.6(8) . . . . ?
C3 N1 C2 C1 -72.4(13) . . . . ?
C6 N1 C2 C1 161.2(11) . . . . ?
Ni1 N1 C2 C1 46.0(12) . . . . ?
S1 C1 C2 N1 -54.7(13) . . . . ?
C6 N1 C3 C4 -45.8(14) . . . . ?
C2 N1 C3 C4 -172.5(10) . . . . ?
Ni1 N1 C3 C4 67.6(11) . . . . ?
N1 C3 C4 C5 -47.7(16) . . . . ?
C7 N2 C5 C4 43.5(15) . . . . ?
C8 N2 C5 C4 167.3(11) . . . . ?
Ni1 N2 C5 C4 -72.2(12) . . . . ?
C3 C4 C5 N2 49.3(17) . . . . ?
C3 N1 C6 C7 79.9(13) . . . . ?
C2 N1 C6 C7 -153.7(11) . . . . ?
Ni1 N1 C6 C7 -35.4(12) . . . . ?
C5 N2 C7 C6 -83.1(13) . . . . ?
C8 N2 C7 C6 153.3(11) . . . . ?
Ni1 N2 C7 C6 33.2(13) . . . . ?
N1 C6 C7 N2 2.2(15) . . . . ?
C5 N2 C8 C9 74.8(14) . . . . ?
C7 N2 C8 C9 -160.2(11) . . . . ?
Ni1 N2 C8 C9 -43.1(13) . . . . ?
N2 C8 C9 S2 54.0(13) . . . . ?
Ni1 S2 C9 C8 -37.8(10) . . . . ?
Ni2 S3 C10 C11 33.2(9) . . . . ?
Pb1 S3 C10 C11 120.8(8) . . . . ?
C12 N3 C11 C10 -76.9(12) . . . . ?
C15 N3 C11 C10 161.4(10) . . . . ?
Ni2 N3 C11 C10 44.0(11) . . . . ?
S3 C10 C11 N3 -51.0(12) . . . . ?
C11 N3 C12 C13 -167.5(10) . . . . ?
C15 N3 C12 C13 -45.1(13) . . . . ?
Ni2 N3 C12 C13 68.7(11) . . . . ?
N3 C12 C13 C14 -47.0(15) . . . . ?
C17 N4 C14 C13 171.1(10) . . . . ?
C16 N4 C14 C13 46.3(13) . . . . ?
Ni2 N4 C14 C13 -67.3(12) . . . . ?
C12 C13 C14 N4 47.1(15) . . . . ?
C11 N3 C15 C16 -154.2(10) . . . . ?
C12 N3 C15 C16 83.8(12) . . . . ?
Ni2 N3 C15 C16 -32.0(11) . . . . ?
C17 N4 C16 C15 155.3(10) . . . . ?
C14 N4 C16 C15 -81.2(12) . . . . ?
Ni2 N4 C16 C15 33.8(11) . . . . ?
N3 C15 C16 N4 -1.3(14) . . . . ?
C16 N4 C17 C18 -161.9(10) . . . . ?
C14 N4 C17 C18 74.9(13) . . . . ?
Ni2 N4 C17 C18 -44.1(12) . . . . ?
N4 C17 C18 S4 50.4(12) . . . . ?
Ni2 S4 C18 C17 -32.0(9) . . . . ?
Pb1 S4 C18 C17 -116.4(8) . . . . ?
Ni3 S5 C19 C20 -32.6(10) . . . . ?
Pb1 S5 C19 C20 -116.2(9) . . . . ?
S5 C19 C20 N6 51.1(14) . . . . ?
C21 N6 C20 C19 73.6(14) . . . . ?
C24 N6 C20 C19 -162.8(11) . . . . ?
Ni3 N6 C20 C19 -44.0(14) . . . . ?
C24 N6 C21 C22 46.2(16) . . . . ?
C20 N6 C21 C22 169.6(11) . . . . ?
Ni3 N6 C21 C22 -70.8(12) . . . . ?
N6 C21 C22 C23 47.7(17) . . . . ?
C25 N5 C23 C22 -43.3(15) . . . . ?
C26 N5 C23 C22 -171.5(11) . . . . ?
Ni3 N5 C23 C22 70.2(12) . . . . ?
C21 C22 C23 N5 -48.0(16) . . . . ?
C21 N6 C24 C25 -83.1(14) . . . . ?
C20 N6 C24 C25 154.5(11) . . . . ?
Ni3 N6 C24 C25 33.9(12) . . . . ?
C23 N5 C25 C24 82.2(13) . . . . ?
C26 N5 C25 C24 -153.2(11) . . . . ?
Ni3 N5 C25 C24 -31.7(12) . . . . ?
N6 C24 C25 N5 -1.0(15) . . . . ?
C25 N5 C26 C27 160.9(10) . . . . ?
C23 N5 C26 C27 -74.1(13) . . . . ?
Ni3 N5 C26 C27 41.7(12) . . . . ?
N5 C26 C27 S6 -49.4(12) . . . . ?
Ni3 S6 C27 C26 31.5(9) . . . . ?
Pb1 S6 C27 C26 120.3(8) . . . . ?
